data_4131156
loop_
_publ_author_name
'Yanagi, Tomoyuki'
'Otsuka, Shinya'
'Kasuga, Yuko'
'Fujimoto, Keisuke'
'Murakami, Kei'
'Nogi, Keisuke'
'Yorimitsu, Hideki'
'Osuka, Atsuhiro'

_publ_section_title
;
 Metal-Free Approach to Biaryls from Phenols and Aryl Sulfoxides by
 Temporarily Sulfur-Tethered Regioselective C-H/C-H Coupling.
;
_journal_issue 44
_journal_name_full 'Journal of the American Chemical Society'
_journal_page_first 14582
_journal_page_last 14585
_journal_paper_doi 10.1021/jacs.6b10278
_journal_volume 138
_journal_year 2016
_chemical_formula_moiety 'C30 H16 O2'
_chemical_formula_sum 'C30 H16 O2'
_chemical_formula_weight 408.43
_space_group_crystal_system monoclinic
_space_group_IT_number 14
_space_group_name_Hall '-P 2ybc'
_space_group_name_H-M_alt 'P 1 21/c 1'
_atom_sites_solution_hydrogens geom
_audit_creation_method SHELXL-2014/7
_cell_angle_alpha 90
_cell_angle_beta 102.4682(19)
_cell_angle_gamma 90
_cell_formula_units_Z 4
_cell_length_a 8.1656(12)
_cell_length_b 15.1358(14)
_cell_length_c 15.7979(16)
_cell_measurement_reflns_used 1574
_cell_measurement_temperature 93(2)
_cell_measurement_theta_max 68.2
_cell_measurement_theta_min 31.4
_cell_volume 1906.5(4)
_computing_structure_refinement 'SHELXL-2014/7 (Sheldrick, 2014)'
_diffrn_ambient_temperature 93(2)
_diffrn_detector_area_resol_mean 5.8140
_diffrn_measured_fraction_theta_full 0.970
_diffrn_measured_fraction_theta_max 0.969
_diffrn_measurement_device_type 'Rigaku XtaLAB P200'
_diffrn_measurement_method \w
_diffrn_radiation_monochromator graphite
_diffrn_radiation_source 'fine-focus sealed tube'
_diffrn_radiation_type CuK\a
_diffrn_radiation_wavelength 1.54187
_diffrn_reflns_av_R_equivalents 0.0161
_diffrn_reflns_av_unetI/netI 0.0126
_diffrn_reflns_Laue_measured_fraction_full 0.970
_diffrn_reflns_Laue_measured_fraction_max 0.969
_diffrn_reflns_limit_h_max 7
_diffrn_reflns_limit_h_min -9
_diffrn_reflns_limit_k_max 17
_diffrn_reflns_limit_k_min -18
_diffrn_reflns_limit_l_max 19
_diffrn_reflns_limit_l_min -19
_diffrn_reflns_number 12720
_diffrn_reflns_point_group_measured_fraction_full 0.970
_diffrn_reflns_point_group_measured_fraction_max 0.969
_diffrn_reflns_theta_full 67.687
_diffrn_reflns_theta_max 68.228
_diffrn_reflns_theta_min 6.515
_exptl_absorpt_coefficient_mu 0.696
_exptl_absorpt_correction_T_max 1.000
_exptl_absorpt_correction_T_min 0.893
_exptl_absorpt_correction_type multi-scan
_exptl_absorpt_process_details 'REQAB (Rigaku, 1998)'
_exptl_crystal_colour Colorless
_exptl_crystal_density_diffrn 1.423
_exptl_crystal_description Prism
_exptl_crystal_F_000 848
_exptl_crystal_size_max 0.190
_exptl_crystal_size_mid 0.120
_exptl_crystal_size_min 0.030
_refine_diff_density_max 0.183
_refine_diff_density_min -0.202
_refine_diff_density_rms 0.036
_refine_ls_extinction_method none
_refine_ls_goodness_of_fit_ref 1.046
_refine_ls_hydrogen_treatment constr
_refine_ls_matrix_type full
_refine_ls_number_parameters 289
_refine_ls_number_reflns 3386
_refine_ls_number_restraints 0
_refine_ls_restrained_S_all 1.046
_refine_ls_R_factor_all 0.0341
_refine_ls_R_factor_gt 0.0313
_refine_ls_shift/su_max 0.000
_refine_ls_shift/su_mean 0.000
_refine_ls_structure_factor_coef Fsqd
_refine_ls_weighting_details 'w=1/[\s^2^(Fo^2^)+(0.0507P)^2^+0.4445P] where P=(Fo^2^+2Fc^2^)/3'
_refine_ls_weighting_scheme calc
_refine_ls_wR_factor_gt 0.0825
_refine_ls_wR_factor_ref 0.0844
_reflns_Friedel_coverage 0.000
_reflns_number_gt 3094
_reflns_number_total 3386
_reflns_threshold_expression 'I > 2\s(I)'
_cod_data_source_file ja6b10278_si_002.cif
_cod_data_source_block 160602YA
_cod_depositor_comments
;
The following automatic conversions were performed:

data item '_exptl_absorpt_correction_type' value 'Multi-scan' was
changed to 'multi-scan' in accordance with the
/home/saulius/struct/COD-crude-data/automatic-downloads/DataCite-retrospective/ACS/depositions/lib/dictionaries/cif_core.dic
dictionary named 'cif_core.dic' version 2.4.2 last updated on
2011-04-26.

Automatic conversion script
Id: cif_fix_values 6909 2019-04-08 15:41:33Z antanas 
;
_cod_original_sg_symbol_H-M 'P 21/c'
_cod_database_code 4131156
_shelx_shelxl_version_number 2014/7
_shelx_space_group_comment
;
The symmetry employed for this shelxl refinement is uniquely defined
by the following loop, which should always be used as a source of
symmetry information in preference to the above space-group names.
They are only intended as comments.
;
_shelx_estimated_absorpt_t_min 0.879
_shelx_estimated_absorpt_t_max 0.979

loop_
_space_group_symop_operation_xyz
'x, y, z'
'-x, y+1/2, -z+1/2'
'-x, -y, -z'
'x, -y-1/2, z-1/2'

loop_
_atom_site_label
_atom_site_type_symbol
_atom_site_fract_x
_atom_site_fract_y
_atom_site_fract_z
_atom_site_U_iso_or_equiv
_atom_site_adp_type
_atom_site_occupancy
_atom_site_site_symmetry_order
_atom_site_calc_flag
_atom_site_refinement_flags_posn
_atom_site_refinement_flags_adp
O1 O 0.14947(9) 0.50814(5) 0.09751(5) 0.02301(19) Uani 1 1 d . .
O2 O 0.99146(10) 0.66839(5) 0.16172(5) 0.02483(19) Uani 1 1 d . .
C3 C 0.51898(13) 0.42501(7) 0.24333(6) 0.0181(2) Uani 1 1 d . .
C4 C 0.69467(14) 0.42075(7) 0.25275(6) 0.0192(2) Uani 1 1 d . .
H1 H 0.7474 0.4565 0.2170 0.023 Uiso 1 1 calc R U
C5 C 0.40936(13) 0.48001(7) 0.18155(6) 0.0180(2) Uani 1 1 d . .
C6 C 0.23893(14) 0.46332(7) 0.16796(7) 0.0207(2) Uani 1 1 d . .
C7 C 0.26483(15) 0.36073(8) 0.28171(7) 0.0251(3) Uani 1 1 d . .
H2 H 0.2172 0.3238 0.3187 0.030 Uiso 1 1 calc R U
C8 C 0.55834(14) 0.59920(7) 0.09501(7) 0.0187(2) Uani 1 1 d . .
C9 C 0.35417(15) 0.63859(7) -0.04085(7) 0.0242(3) Uani 1 1 d . .
H3 H 0.3327 0.6662 -0.0961 0.029 Uiso 1 1 calc R U
C10 C 0.67809(15) 0.58154(8) 0.48419(7) 0.0265(3) Uani 1 1 d . .
H4 H 0.6519 0.5675 0.5384 0.032 Uiso 1 1 calc R U
C11 C 0.26654(14) 0.55547(7) 0.06608(7) 0.0210(2) Uani 1 1 d . .
C12 C 0.80218(14) 0.62211(7) 0.23964(7) 0.0194(2) Uani 1 1 d . .
C13 C 0.42670(13) 0.54686(7) 0.11741(6) 0.0184(2) Uani 1 1 d . .
C14 C 0.52100(15) 0.63716(7) 0.00945(7) 0.0216(2) Uani 1 1 d . .
C15 C 0.16151(15) 0.40616(8) 0.21671(7) 0.0251(3) Uani 1 1 d . .
H5 H 0.0431 0.3993 0.2052 0.030 Uiso 1 1 calc R U
C16 C 0.64921(16) 0.67672(7) -0.02606(7) 0.0246(3) Uani 1 1 d . .
H6 H 0.6214 0.6998 -0.0833 0.030 Uiso 1 1 calc R U
C17 C 0.54610(15) 0.31426(7) 0.35857(7) 0.0243(3) Uani 1 1 d . .
H7 H 0.4964 0.2788 0.3958 0.029 Uiso 1 1 calc R U
C18 C 0.44225(14) 0.36759(7) 0.29510(7) 0.0212(2) Uani 1 1 d . .
C19 C 1.05317(15) 0.62744(8) 0.39314(8) 0.0289(3) Uani 1 1 d . .
H8 H 1.1386 0.6240 0.4445 0.035 Uiso 1 1 calc R U
C20 C 0.58564(14) 0.60741(7) 0.33064(7) 0.0207(2) Uani 1 1 d . .
H9 H 0.4968 0.6149 0.2813 0.025 Uiso 1 1 calc R U
C21 C 0.71976(14) 0.62083(7) 0.14757(7) 0.0193(2) Uani 1 1 d . .
C22 C 0.88412(14) 0.60925(7) 0.39750(7) 0.0236(2) Uani 1 1 d . .
C23 C 0.83984(14) 0.65519(7) 0.10589(7) 0.0218(2) Uani 1 1 d . .
C24 C 0.84126(15) 0.59104(8) 0.47799(7) 0.0264(3) Uani 1 1 d . .
H10 H 0.9278 0.5853 0.5286 0.032 Uiso 1 1 calc R U
C25 C 0.54903(15) 0.59256(7) 0.41028(7) 0.0242(2) Uani 1 1 d . .
H11 H 0.4353 0.5897 0.4154 0.029 Uiso 1 1 calc R U
C26 C 0.75308(14) 0.61173(7) 0.32113(7) 0.0201(2) Uani 1 1 d . .
C27 C 0.79058(15) 0.36571(7) 0.31283(7) 0.0228(2) Uani 1 1 d . .
H12 H 0.9085 0.3633 0.3177 0.027 Uiso 1 1 calc R U
C28 C 0.96640(14) 0.64655(7) 0.24229(7) 0.0231(2) Uani 1 1 d . .
C29 C 0.71584(15) 0.31289(7) 0.36720(7) 0.0255(3) Uani 1 1 d . .
H13 H 0.7834 0.2764 0.4098 0.031 Uiso 1 1 calc R U
C30 C 0.81050(15) 0.68247(7) 0.01948(7) 0.0254(3) Uani 1 1 d . .
H14 H 0.8981 0.7038 -0.0060 0.031 Uiso 1 1 calc R U
C31 C 0.22384(15) 0.60145(7) -0.01213(7) 0.0243(3) Uani 1 1 d . .
H15 H 0.1110 0.6066 -0.0435 0.029 Uiso 1 1 calc R U
C32 C 1.09519(15) 0.64970(8) 0.31670(8) 0.0285(3) Uani 1 1 d . .
H16 H 1.2062 0.6665 0.3142 0.034 Uiso 1 1 calc R U

loop_
_atom_site_aniso_label
_atom_site_aniso_U_11
_atom_site_aniso_U_22
_atom_site_aniso_U_33
_atom_site_aniso_U_23
_atom_site_aniso_U_13
_atom_site_aniso_U_12
O1 0.0182(4) 0.0269(4) 0.0225(4) -0.0012(3) 0.0010(3) 0.0003(3)
O2 0.0229(4) 0.0241(4) 0.0290(4) -0.0016(3) 0.0091(3) -0.0041(3)
C3 0.0214(6) 0.0159(5) 0.0169(5) -0.0037(4) 0.0037(4) -0.0012(4)
C4 0.0222(6) 0.0173(5) 0.0185(5) -0.0021(4) 0.0050(4) -0.0010(4)
C5 0.0194(6) 0.0174(5) 0.0172(5) -0.0040(4) 0.0040(4) -0.0010(4)
C6 0.0200(6) 0.0221(5) 0.0190(5) -0.0039(4) 0.0020(4) 0.0009(4)
C7 0.0261(6) 0.0250(6) 0.0256(6) -0.0011(4) 0.0090(5) -0.0064(5)
C8 0.0233(6) 0.0145(5) 0.0187(5) -0.0020(4) 0.0051(4) 0.0026(4)
C9 0.0355(7) 0.0195(5) 0.0163(5) -0.0016(4) 0.0024(5) 0.0048(4)
C10 0.0358(7) 0.0236(6) 0.0206(5) -0.0023(4) 0.0072(5) -0.0011(5)
C11 0.0222(6) 0.0195(5) 0.0209(5) -0.0038(4) 0.0039(4) 0.0010(4)
C12 0.0192(6) 0.0149(5) 0.0233(5) -0.0018(4) 0.0028(4) -0.0004(4)
C13 0.0207(6) 0.0166(5) 0.0173(5) -0.0028(4) 0.0028(4) 0.0023(4)
C14 0.0324(7) 0.0143(5) 0.0183(5) -0.0026(4) 0.0060(4) 0.0024(4)
C15 0.0192(6) 0.0301(6) 0.0262(6) -0.0047(5) 0.0055(4) -0.0052(4)
C16 0.0388(7) 0.0163(5) 0.0204(5) -0.0002(4) 0.0102(5) 0.0032(4)
C17 0.0319(7) 0.0182(5) 0.0239(5) 0.0019(4) 0.0083(5) -0.0024(4)
C18 0.0261(6) 0.0176(5) 0.0206(5) -0.0033(4) 0.0065(4) -0.0026(4)
C19 0.0227(7) 0.0306(6) 0.0295(6) -0.0042(5) -0.0028(5) 0.0004(5)
C20 0.0228(6) 0.0178(5) 0.0208(5) -0.0040(4) 0.0028(4) -0.0008(4)
C21 0.0225(6) 0.0143(5) 0.0214(5) -0.0008(4) 0.0059(4) 0.0014(4)
C22 0.0250(6) 0.0195(5) 0.0241(6) -0.0036(4) 0.0009(5) 0.0008(4)
C23 0.0234(6) 0.0167(5) 0.0259(5) -0.0026(4) 0.0066(4) -0.0002(4)
C24 0.0314(7) 0.0239(6) 0.0205(5) -0.0030(4) -0.0019(5) 0.0010(5)
C25 0.0256(6) 0.0222(6) 0.0255(5) -0.0041(4) 0.0073(5) -0.0016(4)
C26 0.0235(6) 0.0144(5) 0.0215(5) -0.0024(4) 0.0029(4) -0.0004(4)
C27 0.0222(6) 0.0231(5) 0.0229(5) -0.0008(4) 0.0046(4) 0.0030(4)
C28 0.0235(6) 0.0193(5) 0.0270(6) -0.0021(4) 0.0069(5) -0.0009(4)
C29 0.0323(7) 0.0209(5) 0.0223(5) 0.0034(4) 0.0040(5) 0.0048(5)
C30 0.0344(7) 0.0180(5) 0.0279(6) -0.0005(4) 0.0154(5) -0.0013(4)
C31 0.0261(6) 0.0241(6) 0.0197(5) -0.0036(4) -0.0015(4) 0.0057(5)
C32 0.0187(6) 0.0296(6) 0.0359(6) -0.0044(5) 0.0032(5) -0.0031(5)

loop_
_atom_type_symbol
_atom_type_description
_atom_type_scat_dispersion_real
_atom_type_scat_dispersion_imag
_atom_type_scat_source
C C 0.0181 0.0091 'International Tables Vol C Tables 4.2.6.8 and 6.1.1.4'
H H 0.0000 0.0000 'International Tables Vol C Tables 4.2.6.8 and 6.1.1.4'
O O 0.0492 0.0322 'International Tables Vol C Tables 4.2.6.8 and 6.1.1.4'

loop_
_geom_angle_atom_site_label_1
_geom_angle_atom_site_label_2
_geom_angle_atom_site_label_3
_geom_angle
C11 O1 C6 105.16(8)
C23 O2 C28 105.48(8)
C4 C3 C18 118.26(10)
C4 C3 C5 124.57(10)
C18 C3 C5 117.08(10)
C27 C4 C3 121.03(10)
C6 C5 C3 117.19(10)
C6 C5 C13 105.28(9)
C3 C5 C13 137.09(10)
O1 C6 C5 112.14(9)
O1 C6 C15 121.91(10)
C5 C6 C15 125.93(10)
C15 C7 C18 121.28(10)
C21 C8 C14 115.72(10)
C21 C8 C13 128.63(10)
C14 C8 C13 115.62(10)
C31 C9 C14 122.00(10)
C24 C10 C25 119.81(10)
O1 C11 C13 112.47(9)
O1 C11 C31 121.40(10)
C13 C11 C31 126.01(11)
C28 C12 C26 117.28(10)
C28 C12 C21 105.56(9)
C26 C12 C21 136.94(10)
C11 C13 C8 117.65(9)
C11 C13 C5 104.48(9)
C8 C13 C5 137.84(10)
C9 C14 C16 118.12(10)
C9 C14 C8 120.94(10)
C16 C14 C8 120.91(10)
C7 C15 C6 116.54(10)
C30 C16 C14 121.96(10)
C29 C17 C18 121.29(10)
C17 C18 C7 119.89(10)
C17 C18 C3 118.85(10)
C7 C18 C3 121.22(10)
C32 C19 C22 121.43(11)
C25 C20 C26 120.91(10)
C23 C21 C8 117.60(10)
C23 C21 C12 104.17(9)
C8 C21 C12 138.15(10)
C24 C22 C19 120.73(10)
C24 C22 C26 118.53(11)
C19 C22 C26 120.71(10)
O2 C23 C21 112.33(9)
O2 C23 C30 121.76(10)
C21 C23 C30 125.60(11)
C10 C24 C22 121.28(10)
C20 C25 C10 120.58(11)
C20 C26 C22 118.38(10)
C20 C26 C12 124.44(10)
C22 C26 C12 117.14(10)
C4 C27 C29 120.60(11)
O2 C28 C12 111.96(10)
O2 C28 C32 122.39(10)
C12 C28 C32 125.65(11)
C17 C29 C27 119.77(10)
C16 C30 C23 116.12(10)
C9 C31 C11 115.86(11)
C19 C32 C28 116.58(11)

loop_
_geom_bond_atom_site_label_1
_geom_bond_atom_site_label_2
_geom_bond_distance
O1 C11 1.3705(14)
O1 C6 1.3717(13)
O2 C23 1.3708(14)
O2 C28 1.3726(14)
C3 C4 1.4114(16)
C3 C18 1.4276(15)
C3 C5 1.4385(15)
C4 C27 1.3737(15)
C5 C6 1.3848(16)
C5 C13 1.4603(15)
C6 C15 1.3969(16)
C7 C15 1.3657(17)
C7 C18 1.4220(17)
C8 C21 1.4358(16)
C8 C14 1.4395(15)
C8 C13 1.4396(15)
C9 C31 1.3649(17)
C9 C14 1.4213(17)
C10 C24 1.3646(18)
C10 C25 1.4038(16)
C11 C13 1.3882(16)
C11 C31 1.3952(16)
C12 C28 1.3829(16)
C12 C26 1.4371(15)
C12 C21 1.4650(15)
C14 C16 1.4222(16)
C16 C30 1.3604(18)
C17 C29 1.3633(17)
C17 C18 1.4174(16)
C19 C32 1.3669(17)
C19 C22 1.4238(17)
C20 C25 1.3729(15)
C20 C26 1.4090(16)
C21 C23 1.3944(16)
C22 C24 1.4167(16)
C22 C26 1.4299(15)
C23 C30 1.3964(16)
C27 C29 1.4056(16)
C28 C32 1.3986(17)

loop_
_geom_torsion_atom_site_label_1
_geom_torsion_atom_site_label_2
_geom_torsion_atom_site_label_3
_geom_torsion_atom_site_label_4
_geom_torsion
C18 C3 C4 C27 -2.84(15)
C5 C3 C4 C27 -179.30(10)
C4 C3 C5 C6 166.87(10)
C18 C3 C5 C6 -9.62(14)
C4 C3 C5 C13 -4.10(18)
C18 C3 C5 C13 179.41(11)
C11 O1 C6 C5 -0.69(11)
C11 O1 C6 C15 -178.94(10)
C3 C5 C6 O1 -169.02(8)
C13 C5 C6 O1 4.62(11)
C3 C5 C6 C15 9.15(16)
C13 C5 C6 C15 -177.21(10)
C6 O1 C11 C13 -3.91(11)
C6 O1 C11 C31 172.35(10)
O1 C11 C13 C8 -175.05(9)
C31 C11 C13 C8 8.89(16)
O1 C11 C13 C5 6.61(11)
C31 C11 C13 C5 -169.44(10)
C21 C8 C13 C11 162.03(10)
C14 C8 C13 C11 -15.81(14)
C21 C8 C13 C5 -20.4(2)
C14 C8 C13 C5 161.79(11)
C6 C5 C13 C11 -6.56(11)
C3 C5 C13 C11 165.13(11)
C6 C5 C13 C8 175.64(12)
C3 C5 C13 C8 -12.7(2)
C31 C9 C14 C16 179.36(10)
C31 C9 C14 C8 -2.54(16)
C21 C8 C14 C9 -164.92(9)
C13 C8 C14 C9 13.21(14)
C21 C8 C14 C16 13.12(14)
C13 C8 C14 C16 -168.75(9)
C18 C7 C15 C6 -3.74(16)
O1 C6 C15 C7 175.69(10)
C5 C6 C15 C7 -2.31(17)
C9 C14 C16 C30 176.42(10)
C8 C14 C16 C30 -1.67(16)
C29 C17 C18 C7 173.51(10)
C29 C17 C18 C3 -4.08(16)
C15 C7 C18 C17 -174.95(11)
C15 C7 C18 C3 2.58(16)
C4 C3 C18 C17 5.16(14)
C5 C3 C18 C17 -178.11(9)
C4 C3 C18 C7 -172.39(9)
C5 C3 C18 C7 4.33(14)
C14 C8 C21 C23 -16.55(14)
C13 C8 C21 C23 165.61(10)
C14 C8 C21 C12 159.36(12)
C13 C8 C21 C12 -18.5(2)
C28 C12 C21 C23 -6.93(11)
C26 C12 C21 C23 167.21(12)
C28 C12 C21 C8 176.82(12)
C26 C12 C21 C8 -9.1(2)
C32 C19 C22 C24 -176.49(11)
C32 C19 C22 C26 1.50(17)
C28 O2 C23 C21 -3.24(11)
C28 O2 C23 C30 170.79(10)
C8 C21 C23 O2 -176.42(9)
C12 C21 C23 O2 6.40(11)
C8 C21 C23 C30 9.83(16)
C12 C21 C23 C30 -167.35(10)
C25 C10 C24 C22 -1.97(17)
C19 C22 C24 C10 173.90(11)
C26 C22 C24 C10 -4.14(16)
C26 C20 C25 C10 0.15(16)
C24 C10 C25 C20 4.06(17)
C25 C20 C26 C22 -6.23(15)
C25 C20 C26 C12 176.40(10)
C24 C22 C26 C20 8.12(15)
C19 C22 C26 C20 -169.92(10)
C24 C22 C26 C12 -174.32(10)
C19 C22 C26 C12 7.64(15)
C28 C12 C26 C20 164.68(10)
C21 C12 C26 C20 -8.96(19)
C28 C12 C26 C22 -12.72(14)
C21 C12 C26 C22 173.64(11)
C3 C4 C27 C29 -0.74(16)
C23 O2 C28 C12 -1.62(12)
C23 O2 C28 C32 178.50(10)
C26 C12 C28 O2 -170.04(9)
C21 C12 C28 O2 5.45(12)
C26 C12 C28 C32 9.83(16)
C21 C12 C28 C32 -174.67(11)
C18 C17 C29 C27 0.49(16)
C4 C27 C29 C17 1.98(16)
C14 C16 C30 C23 -6.02(15)
O2 C23 C30 C16 -171.30(9)
C21 C23 C30 C16 1.90(16)
C14 C9 C31 C11 -5.33(16)
O1 C11 C31 C9 -173.63(9)
C13 C11 C31 C9 2.10(16)
C22 C19 C32 C28 -5.10(17)
O2 C28 C32 C19 179.15(10)
C12 C28 C32 C19 -0.72(18)
